data_1567655
loop_
_publ_author_name
'Kerckhoffs, Aidan'
'Christensen, Kirsten E.'
'Langton, Matthew J.'

_publ_section_title
;
 Fast relaxing red and near-IR switchable azobenzenes with chalcogen and
 halogen substituents: periodic trends, tuneable thermal half-lives and
 chalcogen bonding.
;
_journal_issue 39
_journal_name_full 'Chemical science'
_journal_page_first 11551
_journal_page_last 11559
_journal_paper_doi 10.1039/d2sc04601f
_journal_volume 13
_journal_year 2022
_chemical_formula_moiety 'C24 H28 Br4 N4 O4'
_chemical_formula_sum 'C24 H28 Br4 N4 O4'
_chemical_formula_weight 756.13
_chemical_melting_point ?
_space_group_IT_number 15
_space_group_name_Hall '-I 2ya'
_space_group_name_H-M_alt 'I 1 2/a 1'
_symmetry_cell_setting monoclinic
_symmetry_space_group_name_Hall '-I 2ya'
_symmetry_space_group_name_H-M 'I 1 2/a 1'
_atom_sites_solution_hydrogens difmap
_atom_sites_solution_primary other
_audit_creation_date 2022-02-25
_audit_creation_method 'CRYSTALS_ver_14.61_build_7932 '
_audit_update_record
;
2022-08-10 deposited with the CCDC.	2022-09-19 downloaded from the CCDC.
;
_cell_angle_alpha 90
_cell_angle_beta 104.528(2)
_cell_angle_gamma 90
_cell_formula_units_Z 4
_cell_length_a 20.6359(4)
_cell_length_b 5.18090(10)
_cell_length_c 27.7349(6)
_cell_measurement_reflns_used 9511
_cell_measurement_temperature 150
_cell_measurement_theta_max 75.93
_cell_measurement_theta_min 4.41
_cell_volume 2870.40(10)
_computing_cell_refinement
; 
 CrysAlisPro (Rigaku Oxford Diffraction, 2017) 
;
_computing_data_collection 'SuperNova, (Oxford Diffraction, 2010)'
_computing_data_reduction
; 
 CrysAlisPro (Rigaku Oxford Diffraction, 2017) 
;
_computing_molecular_graphics 'CAMERON (Watkin et al., 1996)'
_computing_publication_material 'CRYSTALS (Betteridge et al., 2003)'
_computing_structure_refinement 'CRYSTALS (Betteridge et al., 2003)'
_computing_structure_solution 'Superflip (Palatinus & Chapuis, 2007)'
_diffrn_ambient_temperature 150
_diffrn_measured_fraction_theta_full 0.996
_diffrn_measured_fraction_theta_max 0.990
_diffrn_measurement_device Area
_diffrn_measurement_device_type 'Oxford Diffraction SuperNova'
_diffrn_measurement_method \w
_diffrn_radiation_monochromator 'focussing mirrors'
_diffrn_radiation_type 'Cu K\a'
_diffrn_radiation_wavelength 1.54184
_diffrn_reflns_av_R_equivalents 0.041
_diffrn_reflns_av_sigmaI/netI 0.0581
_diffrn_reflns_av_unetI/netI 0.048
_diffrn_reflns_limit_h_max 25
_diffrn_reflns_limit_h_min -18
_diffrn_reflns_limit_k_max 6
_diffrn_reflns_limit_k_min -6
_diffrn_reflns_limit_l_max 34
_diffrn_reflns_limit_l_min -34
_diffrn_reflns_number 13970
_diffrn_reflns_theta_full 74.523
_diffrn_reflns_theta_max 76.043
_diffrn_reflns_theta_min 4.427
_diffrn_standards_number 0
_exptl_absorpt_coefficient_mu 7.147
_exptl_absorpt_correction_T_max 0.93
_exptl_absorpt_correction_T_min 0.23
_exptl_absorpt_correction_type multi-scan
_exptl_absorpt_process_details
; 
 CrysAlisPro (Rigaku Oxford Diffraction, 2017) 
;
_exptl_crystal_colour clear_intense_red
_exptl_crystal_density_diffrn 1.750
_exptl_crystal_density_meas ?
_exptl_crystal_density_method 'not measured'
_exptl_crystal_description lath
_exptl_crystal_F_000 1488
_exptl_crystal_size_max 0.31
_exptl_crystal_size_mid 0.05
_exptl_crystal_size_min 0.01
_refine_diff_density_max 3.23
_refine_diff_density_min -1.12
_refine_ls_extinction_method None
_refine_ls_goodness_of_fit_ref 1.1565
_refine_ls_hydrogen_treatment constr
_refine_ls_matrix_type full
_refine_ls_number_parameters 164
_refine_ls_number_reflns 2978
_refine_ls_number_restraints 0
_refine_ls_R_factor_all 0.1044
_refine_ls_R_factor_gt 0.1031
_refine_ls_shift/su_max 0.0015410
_refine_ls_shift/su_mean 0.0000529
_refine_ls_structure_factor_coef Fsqd
_refine_ls_weighting_details
;
 Method= 
 SQRT(W) = 1/(Data with the key SIGMA(/FO/) in list 6) 
;
_refine_ls_weighting_scheme sigma
_refine_ls_wR_factor_all 0.0666
_refine_ls_wR_factor_gt 0.0656
_refine_ls_wR_factor_ref 0.0666
_reflns_limit_h_max 24
_reflns_limit_h_min -25
_reflns_limit_k_max 6
_reflns_limit_k_min 0
_reflns_limit_l_max 34
_reflns_limit_l_min 0
_reflns_number_gt 2813
_reflns_number_total 2983
_reflns_threshold_expression I>2.0\s(I)
_oxford_diffrn_Wilson_B_factor 4.05
_oxford_diffrn_Wilson_scale 0.68
_oxford_refine_ls_scale 1.99(3)
_oxford_structure_analysis_title 7579
_cod_data_source_file d2sc04601f2.cif
_cod_data_source_block 1-Br4NHBoc
_cod_depositor_comments
;
The following automatic conversions were performed:

data item '_chemical_melting_point' value 'not measured' was changed
to '?' -- the value is undefined or not given.

data item '_exptl_crystal_density_meas' value 'not measured' was
changed to '?' -- the value is perceived as not measured.

Automatic conversion script
Id: cif_fix_values 7556 2019-12-06 15:28:31Z antanas 

 Adding full bibliography for 1567655--1567664.cif.
;
_cod_original_sg_symbol_H-M 'I 2/a '
_cod_database_code 1567655
_oxford_refine_reflns_threshold_expression I>-10.0\s(I)
_refine_ls_r_factor_ref 0.1044
_reflns_number_all 2978

loop_
_symmetry_equiv_pos_as_xyz
x,y,z
-x,-y,-z
x+1/2,y+1/2,z+1/2
-x+1/2,-y+1/2,-z+1/2
-x+1/2,y,-z
x+1/2,-y,z
-x+1,y+1/2,-z+1/2
x+1,-y+1/2,z+1/2

loop_
_atom_site_label
_atom_site_type_symbol
_atom_site_fract_x
_atom_site_fract_y
_atom_site_fract_z
_atom_site_U_iso_or_equiv
_atom_site_occupancy
_atom_site_adp_type
_atom_site_refinement_flags_posn
_atom_site_refinement_flags_adp
_atom_site_refinement_flags_occupancy
_atom_site_disorder_assembly
_atom_site_disorder_group
_atom_site_attached_hydrogens
N1 N 0.28050(10) 0.9196(4) 0.51082(8) 0.0460 1.0000 Uani . . . . . .
C2 C 0.32328(11) 0.9292(5) 0.47767(9) 0.0459 1.0000 Uani . . . . . .
C3 C 0.31507(11) 1.0956(5) 0.43669(9) 0.0465 1.0000 Uani . . . . . .
C4 C 0.35940(12) 1.0952(5) 0.40656(9) 0.0479 1.0000 Uani . . . . . .
C5 C 0.41420(11) 0.9270(5) 0.41678(9) 0.0450 1.0000 Uani . . . . . .
C6 C 0.42457(11) 0.7696(5) 0.45854(10) 0.0479 1.0000 Uani . . . . . .
C7 C 0.38061(11) 0.7747(5) 0.48862(8) 0.0461 1.0000 Uani . . . . . .
Br8 Br 0.246263(13) 1.34359(5) 0.421943(10) 0.0522 1.0000 Uani . . . . . .
Br9 Br 0.398025(12) 0.55496(6) 0.544600(11) 0.0575 1.0000 Uani . . . . . .
C10 C 0.46294(12) 0.9271(5) 0.38381(10) 0.0492 1.0000 Uani . . . . . .
N11 N 0.43057(11) 0.9374(4) 0.33128(8) 0.0503 1.0000 Uani . . . . . .
C12 C 0.41248(13) 0.7211(5) 0.30396(10) 0.0508 1.0000 Uani . . . . . .
O13 O 0.42124(12) 0.5052(4) 0.32082(8) 0.0608 1.0000 Uani . . . . . .
O14 O 0.38489(13) 0.7852(4) 0.25641(8) 0.0620 1.0000 Uani . . . . . .
C15 C 0.36353(19) 0.5856(5) 0.21748(11) 0.0612 1.0000 Uani . . . . . .
C16 C 0.3356(4) 0.7509(7) 0.17163(13) 0.1102 1.0000 Uani . . . . . .
C17 C 0.42298(18) 0.4227(8) 0.21322(16) 0.0760 1.0000 Uani . . . . . .
C18 C 0.30794(17) 0.4265(8) 0.22865(17) 0.0758 1.0000 Uani . . . . . .
H41 H 0.3538 1.2108 0.3804 0.0578 1.0000 Uiso R . . . . .
H61 H 0.4611 0.6574 0.4662 0.0581 1.0000 Uiso R . . . . .
H101 H 0.4940 1.0721 0.3921 0.0584 1.0000 Uiso R . . . . .
H102 H 0.4879 0.7671 0.3906 0.0589 1.0000 Uiso R . . . . .
H162 H 0.3159 0.6373 0.1442 0.1646 1.0000 Uiso R . . . . .
H161 H 0.3714 0.8489 0.1638 0.1650 1.0000 Uiso R . . . . .
H163 H 0.3022 0.8679 0.1774 0.1650 1.0000 Uiso R . . . . .
H173 H 0.4109 0.3337 0.1817 0.1139 1.0000 Uiso R . . . . .
H172 H 0.4616 0.5293 0.2148 0.1140 1.0000 Uiso R . . . . .
H171 H 0.4340 0.3000 0.2401 0.1136 1.0000 Uiso R . . . . .
H183 H 0.2896 0.3194 0.2000 0.1142 1.0000 Uiso R . . . . .
H182 H 0.3254 0.3255 0.2578 0.1137 1.0000 Uiso R . . . . .
H181 H 0.2740 0.5414 0.2349 0.1139 1.0000 Uiso R . . . . .
H111 H 0.4241 1.0820 0.3174 0.0590 1.0000 Uiso R . . . . .

loop_
_atom_site_aniso_label
_atom_site_aniso_U_11
_atom_site_aniso_U_22
_atom_site_aniso_U_33
_atom_site_aniso_U_23
_atom_site_aniso_U_13
_atom_site_aniso_U_12
N1 0.0376(7) 0.0481(9) 0.0515(10) 0.0018(8) 0.0093(7) 0.0032(8)
C2 0.0384(9) 0.0507(12) 0.0468(10) -0.0030(8) 0.0071(8) 0.0014(8)
C3 0.0442(10) 0.0454(10) 0.0511(11) -0.0010(9) 0.0141(9) 0.0041(8)
C4 0.0458(10) 0.0501(11) 0.0493(11) 0.0038(9) 0.0150(9) 0.0057(9)
C5 0.0388(9) 0.0503(12) 0.0484(10) -0.0001(8) 0.0157(8) -0.0016(8)
C6 0.0401(10) 0.0484(11) 0.0575(12) 0.0019(9) 0.0165(9) 0.0041(8)
C7 0.0436(10) 0.0508(11) 0.0451(10) 0.0067(9) 0.0134(8) 0.0005(9)
Br8 0.05018(14) 0.04875(14) 0.05869(14) 0.00374(9) 0.01560(10) 0.01023(9)
Br9 0.04610(14) 0.06799(18) 0.06128(15) 0.02029(12) 0.01866(11) 0.00798(10)
C10 0.0462(10) 0.0514(12) 0.0537(12) -0.0000(9) 0.0194(10) -0.0016(9)
N11 0.0593(11) 0.0446(10) 0.0520(10) 0.0020(7) 0.0234(9) 0.0003(8)
C12 0.0546(12) 0.0438(11) 0.0589(12) 0.0037(10) 0.0235(10) -0.0019(9)
O13 0.0745(11) 0.0497(9) 0.0591(9) 0.0080(8) 0.0186(9) 0.0028(8)
O14 0.0846(13) 0.0409(8) 0.0562(9) 0.0008(8) 0.0098(9) -0.0021(8)
C15 0.0880(19) 0.0378(11) 0.0574(13) -0.0013(10) 0.0174(13) -0.0036(12)
C16 0.206(6) 0.0460(15) 0.0566(15) 0.0042(12) -0.008(2) -0.010(2)
C17 0.0674(17) 0.082(2) 0.087(2) -0.0263(18) 0.0355(17) -0.0164(16)
C18 0.0604(16) 0.076(2) 0.095(2) -0.0205(18) 0.0257(17) -0.0038(14)

loop_
_atom_type_symbol
_atom_type_scat_dispersion_real
_atom_type_scat_dispersion_imag
_atom_type_scat_Cromer_Mann_a1
_atom_type_scat_Cromer_Mann_b1
_atom_type_scat_Cromer_Mann_a2
_atom_type_scat_Cromer_Mann_b2
_atom_type_scat_Cromer_Mann_a3
_atom_type_scat_Cromer_Mann_b3
_atom_type_scat_Cromer_Mann_a4
_atom_type_scat_Cromer_Mann_b4
_atom_type_scat_Cromer_Mann_c
_atom_type_scat_source
C 0.0181 0.0091 2.3100 20.8439 1.0200 10.2075 1.5886 0.5687 0.8650 51.6512 0.2156 'International Tables Vol C 4.2.6.8 and 6.1.1.4'
H 0.0000 0.0000 0.4930 10.5109 0.3229 26.1257 0.1402 3.1424 0.0408 57.7998 0.0030 'International Tables Vol C 4.2.6.8 and 6.1.1.4'
O 0.0492 0.0322 3.0485 13.2771 2.2868 5.7011 1.5463 0.3239 0.8670 32.9089 0.2508 'International Tables Vol C 4.2.6.8 and 6.1.1.4'
N 0.0311 0.0180 12.2126 0.0057 3.1322 9.8933 2.0125 28.9975 1.1663 0.5826 -11.5290 'International Tables Vol C 4.2.6.8 and 6.1.1.4'
Br -0.6763 1.2805 17.1789 2.1723 5.2358 16.5796 5.6377 0.2609 3.9851 41.4328 2.9557 'International Tables Vol C 4.2.6.8 and 6.1.1.4'

loop_
_geom_angle_atom_site_label_1
_geom_angle_site_symmetry_1
_geom_angle_atom_site_label_2
_geom_angle_site_symmetry_2
_geom_angle_atom_site_label_3
_geom_angle_site_symmetry_3
_geom_angle
_geom_angle_publ_flag
N1 5_556 N1 . C2 . 113.7(3) yes
N1 . C2 . C3 . 125.1(2) yes
N1 . C2 . C7 . 117.9(2) yes
C3 . C2 . C7 . 116.9(2) yes
C2 . C3 . C4 . 121.6(2) yes
C2 . C3 . Br8 . 121.79(17) yes
C4 . C3 . Br8 . 116.51(19) yes
C3 . C4 . C5 . 120.1(2) yes
C3 . C4 . H41 . 120.1 no
C5 . C4 . H41 . 119.8 no
C4 . C5 . C6 . 118.8(2) yes
C4 . C5 . C10 . 120.1(2) yes
C6 . C5 . C10 . 121.0(2) yes
C5 . C6 . C7 . 120.4(2) yes
C5 . C6 . H61 . 120.2 no
C7 . C6 . H61 . 119.3 no
C2 . C7 . C6 . 122.0(2) yes
C2 . C7 . Br9 . 120.05(17) yes
C6 . C7 . Br9 . 117.92(18) yes
C5 . C10 . N11 . 113.5(2) yes
C5 . C10 . H101 . 110.7 no
N11 . C10 . H101 . 108.6 no
C5 . C10 . H102 . 106.4 no
N11 . C10 . H102 . 108.4 no
H101 . C10 . H102 . 109.2 no
C10 . N11 . C12 . 121.9(2) yes
C10 . N11 . H111 . 118.5 no
C12 . N11 . H111 . 119.6 no
N11 . C12 . O13 . 123.9(3) yes
N11 . C12 . O14 . 109.6(2) yes
O13 . C12 . O14 . 126.5(3) yes
C12 . O14 . C15 . 121.3(2) yes
O14 . C15 . C16 . 101.4(2) yes
O14 . C15 . C17 . 110.3(3) yes
C16 . C15 . C17 . 113.1(4) yes
O14 . C15 . C18 . 109.6(3) yes
C16 . C15 . C18 . 109.3(4) yes
C17 . C15 . C18 . 112.6(3) yes
C15 . C16 . H162 . 108.1 no
C15 . C16 . H161 . 109.5 no
H162 . C16 . H161 . 109.7 no
C15 . C16 . H163 . 110.6 no
H162 . C16 . H163 . 109.8 no
H161 . C16 . H163 . 109.1 no
C15 . C17 . H173 . 107.8 no
C15 . C17 . H172 . 110.8 no
H173 . C17 . H172 . 109.8 no
C15 . C17 . H171 . 110.3 no
H173 . C17 . H171 . 110.1 no
H172 . C17 . H171 . 108.2 no
C15 . C18 . H183 . 107.8 no
C15 . C18 . H182 . 109.2 no
H183 . C18 . H182 . 111.7 no
C15 . C18 . H181 . 108.8 no
H183 . C18 . H181 . 110.5 no
H182 . C18 . H181 . 108.8 no

loop_
_geom_bond_atom_site_label_1
_geom_bond_site_symmetry_1
_geom_bond_atom_site_label_2
_geom_bond_site_symmetry_2
_geom_bond_distance
_geom_bond_publ_flag
N1 . N1 5_556 1.251(4) yes
N1 . C2 . 1.426(3) yes
C2 . C3 . 1.403(3) yes
C2 . C7 . 1.397(3) yes
C3 . C4 . 1.385(3) yes
C3 . Br8 . 1.882(2) yes
C4 . C5 . 1.399(3) yes
C4 . H41 . 0.925 no
C5 . C6 . 1.389(3) yes
C5 . C10 . 1.520(3) yes
C6 . C7 . 1.378(3) yes
C6 . H61 . 0.933 no
C7 . Br9 . 1.886(2) yes
C10 . N11 . 1.443(3) yes
C10 . H101 . 0.976 no
C10 . H102 . 0.969 no
N11 . C12 . 1.352(3) yes
N11 . H111 . 0.838 no
C12 . O13 . 1.208(3) yes
C12 . O14 . 1.340(4) yes
O14 . C15 . 1.480(3) yes
C15 . C16 . 1.522(4) yes
C15 . C17 . 1.518(5) yes
C15 . C18 . 1.507(5) yes
C16 . H162 . 0.967 no
C16 . H161 . 0.965 no
C16 . H163 . 0.961 no
C17 . H173 . 0.963 no
C17 . H172 . 0.962 no
C17 . H171 . 0.962 no
C18 . H183 . 0.965 no
C18 . H182 . 0.955 no
C18 . H181 . 0.967 no

loop_
_geom_hbond_atom_site_label_D
_geom_hbond_site_symmetry_D
_geom_hbond_atom_site_label_H
_geom_hbond_site_symmetry_H
_geom_hbond_atom_site_label_A
_geom_hbond_site_symmetry_A
_geom_hbond_angle_DHA
_geom_hbond_distance_DH
_geom_hbond_distance_HA
_geom_hbond_distance_DA
_geom_hbond_publ_flag
N11 . H111 . O13 1_565 151 0.84 2.20 2.957(4) yes

loop_
_twin_individual_id
_twin_individual_mass_fraction_refined
_twin_individual_twin_matrix_11
_twin_individual_twin_matrix_12
_twin_individual_twin_matrix_13
_twin_individual_twin_matrix_21
_twin_individual_twin_matrix_22
_twin_individual_twin_matrix_23
_twin_individual_twin_matrix_31
_twin_individual_twin_matrix_32
_twin_individual_twin_matrix_33
1 0.767(5) 1.0000 0.0000 0.0000 0.0000 1.0000 0.0000 0.0000 0.0000 1.0000
2 0.233(5) 1.0000 0.0000 0.0000 0.0000 -1.0000 0.0000 -0.6740 0.0000 -1.0000
